data_7031061
loop_
_publ_author_name
'Mondal, Moumita'
'Ranjeesh, T. K.'
'Gupta, Suraj K.'
'Choudhury, Joyanta'

_publ_section_title
;
 Labile coordination approach for the modulation of the electronic
 properties of ruthenium(ii) and iridium(iii) complexes within an
 &quot;N-heterocyclic carbene (NHC)-pyridyl&quot; dynamic platform.
;
_journal_issue 24
_journal_name_full 'Dalton transactions (Cambridge, England : 2003)'
_journal_page_first 9356
_journal_page_last 9362
_journal_paper_doi 10.1039/c4dt00551a
_journal_volume 43
_journal_year 2014
_chemical_formula_moiety 'C29 H38 Cl3 Ir2 N3'
_chemical_formula_sum 'C29 H38 Cl3 Ir2 N3'
_chemical_formula_weight 919.37
_chemical_name_systematic
; 
 ? 
;
_space_group_IT_number 33
_symmetry_cell_setting orthorhombic
_symmetry_space_group_name_Hall 'P 2c -2n'
_symmetry_space_group_name_H-M 'P n a 21'
_atom_sites_solution_hydrogens geom
_atom_sites_solution_primary direct
_atom_sites_solution_secondary difmap
_audit_creation_method SHELXL-97
_cell_angle_alpha 90.00
_cell_angle_beta 90.00
_cell_angle_gamma 90.00
_cell_formula_units_Z 4
_cell_length_a 25.9283(6)
_cell_length_b 9.0626(2)
_cell_length_c 12.5119(3)
_cell_measurement_temperature 140(2)
_cell_measurement_theta_max 27.53
_cell_measurement_theta_min 2.26
_cell_volume 2940.02(12)
_computing_cell_refinement 'Bruker SAINT'
_computing_data_collection 'Bruker APEX2'
_computing_data_reduction 'Bruker SAINT'
_computing_molecular_graphics 'Bruker SHELXTL'
_computing_publication_material 'Bruker SHELXTL'
_computing_structure_refinement 'SHELXL-97 (Sheldrick, 1997)'
_computing_structure_solution 'SHELXS-97 (Sheldrick, 1990)'
_diffrn_ambient_temperature 140(2)
_diffrn_measured_fraction_theta_full 0.975
_diffrn_measured_fraction_theta_max 0.975
_diffrn_measurement_device_type 'Bruker APEX-II CCD'
_diffrn_measurement_method '\f and \w scans'
_diffrn_radiation_monochromator graphite
_diffrn_radiation_source 'fine-focus sealed tube'
_diffrn_radiation_type MoK\a
_diffrn_radiation_wavelength 0.71073
_diffrn_reflns_av_R_equivalents 0.0423
_diffrn_reflns_av_sigmaI/netI 0.0698
_diffrn_reflns_limit_h_max 33
_diffrn_reflns_limit_h_min -32
_diffrn_reflns_limit_k_max 11
_diffrn_reflns_limit_k_min -11
_diffrn_reflns_limit_l_max 15
_diffrn_reflns_limit_l_min -15
_diffrn_reflns_number 13733
_diffrn_reflns_theta_full 27.53
_diffrn_reflns_theta_max 27.53
_diffrn_reflns_theta_min 2.26
_exptl_absorpt_coefficient_mu 9.340
_exptl_absorpt_correction_type none
_exptl_crystal_density_diffrn 2.077
_exptl_crystal_density_method 'not measured'
_exptl_crystal_F_000 1752
_exptl_crystal_size_max 0.20
_exptl_crystal_size_mid 0.10
_exptl_crystal_size_min 0.10
_refine_diff_density_max 3.728
_refine_diff_density_min -3.473
_refine_diff_density_rms 0.422
_refine_ls_abs_structure_details 'Flack H D (1983), Acta Cryst. A39, 876-881'
_refine_ls_abs_structure_Flack 0.035(15)
_refine_ls_extinction_method none
_refine_ls_goodness_of_fit_ref 1.055
_refine_ls_hydrogen_treatment constr
_refine_ls_matrix_type full
_refine_ls_number_parameters 308
_refine_ls_number_reflns 6190
_refine_ls_number_restraints 114
_refine_ls_restrained_S_all 1.046
_refine_ls_R_factor_all 0.0493
_refine_ls_R_factor_gt 0.0471
_refine_ls_shift/su_max 0.000
_refine_ls_shift/su_mean 0.000
_refine_ls_structure_factor_coef Fsqd
_refine_ls_weighting_details 'calc w=1/[\s^2^(Fo^2^)+(0.1015P)^2^+0.0000P] where P=(Fo^2^+2Fc^2^)/3'
_refine_ls_weighting_scheme calc
_refine_ls_wR_factor_gt 0.1432
_refine_ls_wR_factor_ref 0.1449
_reflns_number_gt 5814
_reflns_number_total 6190
_reflns_threshold_expression >2sigma(I)
_cod_data_source_file c4dt00551a2.cif
_cod_data_source_block JC_TKR_01_32
_cod_depositor_comments
;
The following automatic conversions were performed:

'_symmetry_cell_setting' value 'Orthorhombic' changed to
'orthorhombic' according to
/usr/data/users/saulius/crontab/automatic-downloads/rss-feeds/RSC/lib/dictionaries/cif_core.dic
dictionary named 'cif_core.dic' version 2.4.2 from 2011-04-26.

Automatic conversion script
Id: cif_fix_values 2281 2013-09-26 08:29:07Z andrius 

 Adding full bibliography for 7031061--7031062.cif.
;
_cod_original_sg_symbol_H-M Pna21
_cod_database_code 7031061

loop_
_symmetry_equiv_pos_as_xyz
'x, y, z'
'-x, -y, z+1/2'
'-x+1/2, y+1/2, z+1/2'
'x+1/2, -y+1/2, z'

loop_
_atom_site_label
_atom_site_type_symbol
_atom_site_fract_x
_atom_site_fract_y
_atom_site_fract_z
_atom_site_U_iso_or_equiv
_atom_site_adp_type
_atom_site_occupancy
_atom_site_symmetry_multiplicity
_atom_site_calc_flag
_atom_site_refinement_flags
C1 C 0.1309(6) 0.1024(13) 0.5731(13) 0.026(3) Uani 1 1 d .
H1A H 0.0990 0.1568 0.5584 0.039 Uiso 1 1 calc R
H1B H 0.1227 0.0120 0.6127 0.039 Uiso 1 1 calc R
H1C H 0.1477 0.0766 0.5055 0.039 Uiso 1 1 calc R
C2 C 0.2109 0.1528 0.6694 0.0144(18) Uiso 1 1 d .
C3 C 0.1554(5) 0.3393(11) 0.6636(13) 0.020(2) Uani 1 1 d .
H3 H 0.123(5) 0.395(8) 0.647(3) 0.024 Uiso 1 1 calc R
C4 C 0.1960(4) 0.3924(12) 0.7169(12) 0.016(2) Uani 1 1 d .
H4 H 0.1994(7) 0.482(14) 0.744(5) 0.019 Uiso 1 1 calc R
C5 C 0.2831(5) 0.2724(12) 0.7557(12) 0.017(2) Uani 1 1 d .
C6 C 0.3064 0.1319 0.7379 0.013(2) Uiso 1 1 d .
C7 C 0.3553(5) 0.1167(11) 0.7692(12) 0.015(2) Uani 1 1 d .
H7 H 0.369(2) 0.033(14) 0.7607(19) 0.018 Uiso 1 1 calc R
C8 C 0.3623(4) 0.3612(11) 0.8278(13) 0.019(2) Uani 1 1 d .
H8 H 0.386(3) 0.458(11) 0.863(4) 0.023 Uiso 1 1 calc R
C9 C 0.3104(5) 0.3869(12) 0.8003(12) 0.020(3) Uani 1 1 d .
H9 H 0.297(3) 0.464(15) 0.810(2) 0.024 Uiso 1 1 calc R
C10 C 0.2647(6) -0.2653(13) 0.6165(13) 0.022(2) Uani 1 1 d U
C11 C 0.2997(5) -0.2360(11) 0.7047(12) 0.020(2) Uani 1 1 d U
C12 C 0.2670(5) -0.1868(12) 0.7946(12) 0.015(2) Uiso 1 1 d U
C13 C 0.2132(5) -0.1822(11) 0.7581(13) 0.018(2) Uani 1 1 d U
C14 C 0.2127(5) -0.2328(12) 0.6481(13) 0.022(2) Uani 1 1 d U
C15 C 0.2813(6) -0.3192(14) 0.5092(14) 0.030(3) Uani 1 1 d U
H15A H 0.2516 -0.3624 0.4719 0.044 Uiso 1 1 calc R
H15B H 0.3082 -0.3942 0.5177 0.044 Uiso 1 1 calc R
H15C H 0.2948 -0.2364 0.4674 0.044 Uiso 1 1 calc R
C16 C 0.3579(5) -0.2672(13) 0.7042(14) 0.027(3) Uani 1 1 d U
H16A H 0.3737 -0.2245 0.7684 0.041 Uiso 1 1 calc R
H16B H 0.3736 -0.2229 0.6405 0.041 Uiso 1 1 calc R
H16C H 0.3638 -0.3740 0.7035 0.041 Uiso 1 1 calc R
C17 C 0.2859(5) -0.1603(14) 0.9055(13) 0.023(3) Uani 1 1 d U
H17A H 0.3221 -0.1290 0.9032 0.035 Uiso 1 1 calc R
H17B H 0.2830 -0.2515 0.9472 0.035 Uiso 1 1 calc R
H17C H 0.2651 -0.0829 0.9391 0.035 Uiso 1 1 calc R
C18 C 0.1684(5) -0.1497(13) 0.8244(14) 0.027(3) Uani 1 1 d U
H18A H 0.1761 -0.0657 0.8710 0.040 Uiso 1 1 calc R
H18B H 0.1600 -0.2361 0.8682 0.040 Uiso 1 1 calc R
H18C H 0.1389 -0.1255 0.7785 0.040 Uiso 1 1 calc R
C19 C 0.1648(7) -0.2720(14) 0.5841(15) 0.039(4) Uani 1 1 d U
H19A H 0.1341 -0.2556 0.6280 0.059 Uiso 1 1 calc R
H19B H 0.1665 -0.3760 0.5627 0.059 Uiso 1 1 calc R
H19C H 0.1631 -0.2098 0.5201 0.059 Uiso 1 1 calc R
C20 C 0.5118(5) 0.3358(13) 0.7520(13) 0.021(2) Uiso 1 1 d U
C21 C 0.5419(5) 0.2336(13) 0.8138(12) 0.020(2) Uiso 1 1 d U
C22 C 0.5310(5) 0.0853(14) 0.7759(13) 0.026(3) Uiso 1 1 d U
C23 C 0.4919(5) 0.0962(13) 0.6946(12) 0.025(3) Uiso 1 1 d U
C24 C 0.4814(5) 0.2512(13) 0.6763(16) 0.028(3) Uani 1 1 d U
C25 C 0.5141(7) 0.4983(14) 0.7623(16) 0.037(4) Uani 1 1 d U
H25A H 0.4802 0.5405 0.7463 0.055 Uiso 1 1 calc R
H25B H 0.5397 0.5375 0.7121 0.055 Uiso 1 1 calc R
H25C H 0.5241 0.5244 0.8355 0.055 Uiso 1 1 calc R
C26 C 0.5826(6) 0.2716(18) 0.8928(16) 0.038(4) Uani 1 1 d U
H26A H 0.5705 0.3523 0.9385 0.057 Uiso 1 1 calc R
H26B H 0.6139 0.3025 0.8551 0.057 Uiso 1 1 calc R
H26C H 0.5902 0.1850 0.9370 0.057 Uiso 1 1 calc R
C27 C 0.5561(6) -0.0552(17) 0.8151(18) 0.043(4) Uani 1 1 d U
H27A H 0.5322 -0.1075 0.8627 0.065 Uiso 1 1 calc R
H27B H 0.5877 -0.0311 0.8543 0.065 Uiso 1 1 calc R
H27C H 0.5645 -0.1183 0.7539 0.065 Uiso 1 1 calc R
C28 C 0.4704(8) -0.0306(18) 0.6344(16) 0.046(5) Uani 1 1 d U
H28A H 0.4581 -0.1057 0.6847 0.069 Uiso 1 1 calc R
H28B H 0.4972 -0.0730 0.5886 0.069 Uiso 1 1 calc R
H28C H 0.4415 0.0031 0.5900 0.069 Uiso 1 1 calc R
C29 C 0.4448(8) 0.311(2) 0.5967(15) 0.046(4) Uani 1 1 d U
H29A H 0.4339 0.4104 0.6188 0.069 Uiso 1 1 calc R
H29B H 0.4146 0.2469 0.5919 0.069 Uiso 1 1 calc R
H29C H 0.4617 0.3171 0.5268 0.069 Uiso 1 1 calc R
N1 N 0.1649(4) 0.1927(10) 0.6357(11) 0.018(2) Uani 1 1 d .
N2 N 0.2317(4) 0.2792(10) 0.7203(11) 0.015(2) Uani 1 1 d .
N3 N 0.3848(4) 0.2298(10) 0.8153(10) 0.020(2) Uani 1 1 d .
Cl2 Cl 0.45805(11) 0.3389(3) 0.9975(7) 0.0238(6) Uani 1 1 d .
Cl1 Cl 0.29713(13) 0.0536(3) 0.5013(7) 0.0279(7) Uani 1 1 d .
Cl3 Cl 0.43437(14) -0.0260(3) 0.9379(7) 0.0251(7) Uani 1 1 d .
Ir1 Ir 0.259635(16) -0.02468(4) 0.6675(7) 0.01395(12) Uani 1 1 d .
Ir2 Ir 0.462586(16) 0.19035(4) 0.8390(7) 0.01598(13) Uani 1 1 d .

loop_
_atom_site_aniso_label
_atom_site_aniso_U_11
_atom_site_aniso_U_22
_atom_site_aniso_U_33
_atom_site_aniso_U_23
_atom_site_aniso_U_13
_atom_site_aniso_U_12
C1 0.029(7) 0.019(5) 0.030(7) -0.002(5) -0.009(6) -0.002(5)
C3 0.019(6) 0.021(5) 0.019(6) -0.003(5) 0.005(6) 0.003(4)
C4 0.006(5) 0.013(5) 0.029(6) -0.003(4) -0.003(5) 0.002(4)
C5 0.020(6) 0.012(5) 0.020(6) 0.002(4) -0.004(5) -0.006(4)
C7 0.012(5) 0.011(5) 0.022(6) -0.002(4) -0.003(5) -0.002(4)
C8 0.018(5) 0.015(4) 0.023(6) 0.002(4) 0.003(6) -0.002(4)
C9 0.026(7) 0.014(5) 0.021(6) -0.001(4) -0.010(5) 0.002(4)
C10 0.033(6) 0.015(5) 0.019(6) -0.001(4) 0.004(4) 0.002(5)
C11 0.025(5) 0.011(4) 0.023(5) 0.002(4) 0.002(4) 0.003(4)
C13 0.011(5) 0.015(5) 0.028(6) 0.002(4) 0.006(4) -0.001(4)
C14 0.021(5) 0.019(5) 0.025(6) 0.001(4) -0.004(4) -0.003(4)
C15 0.030(7) 0.034(7) 0.025(6) -0.007(5) 0.003(6) 0.002(5)
C16 0.020(5) 0.018(5) 0.043(8) 0.004(5) 0.005(6) 0.000(5)
C17 0.018(6) 0.025(6) 0.026(6) -0.001(5) -0.006(5) -0.001(5)
C18 0.020(6) 0.027(5) 0.034(7) 0.004(5) 0.002(6) -0.002(5)
C19 0.054(8) 0.019(6) 0.045(9) 0.010(6) -0.034(8) -0.015(6)
C24 0.027(7) 0.034(6) 0.024(7) 0.000(5) -0.010(7) -0.003(5)
C25 0.040(10) 0.019(5) 0.051(10) -0.001(5) 0.026(8) -0.005(6)
C26 0.020(7) 0.050(8) 0.045(10) -0.001(7) -0.003(7) -0.006(6)
C27 0.027(7) 0.033(7) 0.069(13) 0.012(7) 0.020(9) 0.009(6)
C28 0.061(12) 0.042(8) 0.035(9) -0.018(6) 0.029(9) -0.021(8)
C29 0.045(11) 0.069(12) 0.024(9) 0.013(7) 0.000(8) 0.005(8)
N1 0.021(6) 0.017(4) 0.015(5) 0.001(3) 0.003(4) 0.000(4)
N2 0.019(5) 0.011(4) 0.014(5) -0.001(3) -0.009(4) 0.006(4)
N3 0.023(5) 0.022(4) 0.013(6) -0.001(3) 0.003(4) -0.013(4)
Cl2 0.0169(14) 0.0335(14) 0.0209(17) -0.0082(12) -0.0011(13) 0.0001(11)
Cl1 0.0361(18) 0.0246(13) 0.0229(16) 0.0049(12) 0.0075(16) 0.0006(12)
Cl3 0.0265(17) 0.0241(15) 0.0248(17) 0.0064(10) 0.0007(14) -0.0012(11)
Ir1 0.0149(2) 0.01162(19) 0.0153(2) 0.00126(17) -0.0024(2) -0.00031(13)
Ir2 0.0137(2) 0.01917(19) 0.0151(2) -0.00126(17) 0.0012(2) -0.00062(14)

loop_
_atom_type_symbol
_atom_type_description
_atom_type_scat_dispersion_real
_atom_type_scat_dispersion_imag
_atom_type_scat_source
C C 0.0033 0.0016 'International Tables Vol C Tables 4.2.6.8 and 6.1.1.4'
H H 0.0000 0.0000 'International Tables Vol C Tables 4.2.6.8 and 6.1.1.4'
N N 0.0061 0.0033 'International Tables Vol C Tables 4.2.6.8 and 6.1.1.4'
Cl Cl 0.1484 0.1585 'International Tables Vol C Tables 4.2.6.8 and 6.1.1.4'
Ir Ir -1.4442 7.9887 'International Tables Vol C Tables 4.2.6.8 and 6.1.1.4'

loop_
_geom_angle_atom_site_label_1
_geom_angle_atom_site_label_2
_geom_angle_atom_site_label_3
_geom_angle
N1 C1 H1A 109.5
N1 C1 H1B 109.5
H1A C1 H1B 109.5
N1 C1 H1C 109.5
H1A C1 H1C 109.5
H1B C1 H1C 109.5
N1 C2 N2 105.5(6)
N1 C2 Ir1 140.5(5)
N2 C2 Ir1 113.9(4)
C4 C3 N1 109.2(10)
C4 C3 H3 125.4
N1 C3 H3 125.4
C3 C4 N2 106.0(10)
C3 C4 H4 127.0
N2 C4 H4 127.0
C9 C5 N2 125.7(11)
C9 C5 C6 121.3(11)
N2 C5 C6 113.0(8)
C7 C6 C5 116.7(7)
C7 C6 Ir1 127.8(5)
C5 C6 Ir1 115.6(5)
C6 C7 N3 124.3(9)
C6 C7 H7 117.8
N3 C7 H7 117.8
N3 C8 C9 122.4(10)
N3 C8 H8 118.8
C9 C8 H8 118.8
C5 C9 C8 117.8(11)
C5 C9 H9 121.1
C8 C9 H9 121.1
C14 C10 C11 109.8(12)
C14 C10 C15 125.8(13)
C11 C10 C15 124.3(13)
C14 C10 Ir1 70.8(7)
C11 C10 Ir1 69.4(7)
C15 C10 Ir1 125.6(9)
C10 C11 C12 106.0(11)
C10 C11 C16 125.3(12)
C12 C11 C16 128.4(12)
C10 C11 Ir1 73.0(7)
C12 C11 Ir1 68.4(6)
C16 C11 Ir1 128.0(8)
C13 C12 C11 108.5(11)
C13 C12 C17 126.6(11)
C11 C12 C17 124.7(11)
C13 C12 Ir1 70.7(7)
C11 C12 Ir1 72.4(7)
C17 C12 Ir1 126.9(8)
C14 C13 C18 126.6(12)
C14 C13 C12 107.1(11)
C18 C13 C12 125.9(13)
C14 C13 Ir1 73.7(7)
C18 C13 Ir1 127.0(8)
C12 C13 Ir1 69.9(6)
C10 C14 C13 108.5(11)
C10 C14 C19 125.0(13)
C13 C14 C19 125.6(13)
C10 C14 Ir1 72.2(7)
C13 C14 Ir1 68.3(6)
C19 C14 Ir1 133.8(9)
C10 C15 H15A 109.5
C10 C15 H15B 109.5
H15A C15 H15B 109.5
C10 C15 H15C 109.5
H15A C15 H15C 109.5
H15B C15 H15C 109.5
C11 C16 H16A 109.5
C11 C16 H16B 109.5
H16A C16 H16B 109.5
C11 C16 H16C 109.5
H16A C16 H16C 109.5
H16B C16 H16C 109.5
C12 C17 H17A 109.5
C12 C17 H17B 109.5
H17A C17 H17B 109.5
C12 C17 H17C 109.5
H17A C17 H17C 109.5
H17B C17 H17C 109.5
C13 C18 H18A 109.5
C13 C18 H18B 109.5
H18A C18 H18B 109.5
C13 C18 H18C 109.5
H18A C18 H18C 109.5
H18B C18 H18C 109.5
C14 C19 H19A 109.5
C14 C19 H19B 109.5
H19A C19 H19B 109.5
C14 C19 H19C 109.5
H19A C19 H19C 109.5
H19B C19 H19C 109.5
C21 C20 C24 107.8(10)
C21 C20 C25 124.9(13)
C24 C20 C25 127.3(13)
C21 C20 Ir2 69.7(7)
C24 C20 Ir2 71.4(8)
C25 C20 Ir2 126.5(10)
C20 C21 C22 108.4(11)
C20 C21 C26 126.5(11)
C22 C21 C26 124.7(12)
C20 C21 Ir2 70.8(7)
C22 C21 Ir2 71.8(7)
C26 C21 Ir2 129.3(10)
C23 C22 C21 107.7(11)
C23 C22 C27 126.1(14)
C21 C22 C27 126.2(14)
C23 C22 Ir2 69.5(7)
C21 C22 Ir2 68.5(7)
C27 C22 Ir2 127.2(10)
C22 C23 C24 108.2(11)
C22 C23 C28 124.8(13)
C24 C23 C28 126.8(14)
C22 C23 Ir2 71.4(8)
C24 C23 Ir2 71.4(9)
C28 C23 Ir2 127.2(10)
C23 C24 C20 107.8(12)
C23 C24 C29 125.9(13)
C20 C24 C29 126.3(12)
C23 C24 Ir2 69.3(8)
C20 C24 Ir2 69.1(9)
C29 C24 Ir2 125.6(12)
C20 C25 H25A 109.5
C20 C25 H25B 109.5
H25A C25 H25B 109.5
C20 C25 H25C 109.5
H25A C25 H25C 109.5
H25B C25 H25C 109.5
C21 C26 H26A 109.5
C21 C26 H26B 109.5
H26A C26 H26B 109.5
C21 C26 H26C 109.5
H26A C26 H26C 109.5
H26B C26 H26C 109.5
C22 C27 H27A 109.5
C22 C27 H27B 109.5
H27A C27 H27B 109.5
C22 C27 H27C 109.5
H27A C27 H27C 109.5
H27B C27 H27C 109.5
C23 C28 H28A 109.5
C23 C28 H28B 109.5
H28A C28 H28B 109.5
C23 C28 H28C 109.5
H28A C28 H28C 109.5
H28B C28 H28C 109.5
C24 C29 H29A 109.5
C24 C29 H29B 109.5
H29A C29 H29B 109.5
C24 C29 H29C 109.5
H29A C29 H29C 109.5
H29B C29 H29C 109.5
C2 N1 C3 109.9(9)
C2 N1 C1 125.1(9)
C3 N1 C1 124.8(11)
C4 N2 C5 132.6(10)
C4 N2 C2 109.4(8)
C5 N2 C2 117.8(8)
C8 N3 C7 117.5(11)
C8 N3 Ir2 124.3(8)
C7 N3 Ir2 117.7(8)
C2 Ir1 C6 79.47(9)
C2 Ir1 C12 125.3(4)
C6 Ir1 C12 95.8(4)
C2 Ir1 C13 99.6(3)
C6 Ir1 C13 123.5(4)
C12 Ir1 C13 39.4(5)
C2 Ir1 C11 164.0(4)
C6 Ir1 C11 103.2(3)
C12 Ir1 C11 39.2(5)
C13 Ir1 C11 65.6(5)
C2 Ir1 C14 109.0(3)
C6 Ir1 C14 159.5(4)
C12 Ir1 C14 64.0(5)
C13 Ir1 C14 38.1(5)
C11 Ir1 C14 63.6(5)
C2 Ir1 C10 142.4(4)
C6 Ir1 C10 138.1(4)
C12 Ir1 C10 63.4(5)
C13 Ir1 C10 63.3(5)
C11 Ir1 C10 37.6(5)
C14 Ir1 C10 36.9(5)
C2 Ir1 Cl1 91.6(2)
C6 Ir1 Cl1 85.9(2)
C12 Ir1 Cl1 142.9(3)
C13 Ir1 Cl1 149.9(4)
C11 Ir1 Cl1 104.2(3)
C14 Ir1 Cl1 111.8(4)
C10 Ir1 Cl1 91.0(3)
N3 Ir2 C21 153.3(4)
N3 Ir2 C20 113.7(4)
C21 Ir2 C20 39.5(5)
N3 Ir2 C23 107.1(5)
C21 Ir2 C23 66.6(5)
C20 Ir2 C23 66.6(5)
N3 Ir2 C22 145.4(5)
C21 Ir2 C22 39.7(5)
C20 Ir2 C22 66.1(5)
C23 Ir2 C22 39.1(5)
N3 Ir2 C24 92.3(5)
C21 Ir2 C24 66.1(5)
C20 Ir2 C24 39.5(5)
C23 Ir2 C24 39.4(5)
C22 Ir2 C24 65.4(5)
N3 Ir2 Cl2 88.5(3)
C21 Ir2 Cl2 93.8(3)
C20 Ir2 Cl2 96.0(4)
C23 Ir2 Cl2 160.0(4)
C22 Ir2 Cl2 126.1(4)
C24 Ir2 Cl2 130.2(3)
N3 Ir2 Cl3 85.4(3)
C21 Ir2 Cl3 121.2(3)
C20 Ir2 Cl3 159.7(4)
C23 Ir2 Cl3 102.4(3)
C22 Ir2 Cl3 94.4(4)
C24 Ir2 Cl3 138.7(3)
Cl2 Ir2 Cl3 90.98(11)

loop_
_geom_bond_atom_site_label_1
_geom_bond_atom_site_label_2
_geom_bond_distance
C1 N1 1.435(16)
C1 H1A 0.9800
C1 H1B 0.9800
C1 H1C 0.9800
C2 N1 1.315(11)
C2 N2 1.417(10)
C2 Ir1 2.0463(4)
C3 C4 1.336(17)
C3 N1 1.396(13)
C3 H3 0.9944
C4 N2 1.382(14)
C4 H4 0.8823
C5 C9 1.374(16)
C5 N2 1.406(16)
C5 C6 1.427(12)
C6 C7 1.334(12)
C6 Ir1 2.064(4)
C7 N3 1.404(14)
C7 H7 0.8490
C8 N3 1.335(15)
C8 C9 1.410(17)
C8 H8 1.1616
C9 H9 0.7849
C10 C14 1.436(19)
C10 C11 1.452(19)
C10 C15 1.492(19)
C10 Ir1 2.276(12)
C11 C12 1.477(18)
C11 C16 1.537(19)
C11 Ir1 2.227(11)
C12 C13 1.469(18)
C12 C17 1.491(18)
C12 Ir1 2.174(12)
C13 C14 1.451(19)
C13 C18 1.457(18)
C13 Ir1 2.185(11)
C14 C19 1.519(18)
C14 Ir1 2.258(11)
C15 H15A 0.9800
C15 H15B 0.9800
C15 H15C 0.9800
C16 H16A 0.9800
C16 H16B 0.9800
C16 H16C 0.9800
C17 H17A 0.9800
C17 H17B 0.9800
C17 H17C 0.9800
C18 H18A 0.9800
C18 H18B 0.9800
C18 H18C 0.9800
C19 H19A 0.9800
C19 H19B 0.9800
C19 H19C 0.9800
C20 C21 1.438(17)
C20 C24 1.452(19)
C20 C25 1.479(17)
C20 Ir2 2.133(13)
C21 C22 1.453(17)
C21 C26 1.49(2)
C21 Ir2 2.118(12)
C22 C23 1.440(19)
C22 C27 1.511(19)
C22 Ir2 2.163(14)
C23 C24 1.449(17)
C23 C28 1.484(19)
C23 Ir2 2.137(13)
C24 C29 1.48(2)
C24 Ir2 2.165(17)
C25 H25A 0.9800
C25 H25B 0.9800
C25 H25C 0.9800
C26 H26A 0.9800
C26 H26B 0.9800
C26 H26C 0.9800
C27 H27A 0.9800
C27 H27B 0.9800
C27 H27C 0.9800
C28 H28A 0.9800
C28 H28B 0.9800
C28 H28C 0.9800
C29 H29A 0.9800
C29 H29B 0.9800
C29 H29C 0.9800
N3 Ir2 2.069(11)
Cl2 Ir2 2.400(3)
Cl1 Ir1 2.403(3)
Cl3 Ir2 2.431(3)
